data_2014702
loop_
_publ_author_name
'Cornet, St\'ephanie M. M.'
'Dillon, Keith. B.'
'Goeta, Andr\'es E.'
'Thompson, Amber L.'

_publ_section_title <i>trans</i>-Di-\m-bromo-bis[bromo(triethylphosphine-\k<i>P</i>)platinum(II)]
_journal_issue 2
_journal_name_full 'Acta Crystallographica Section C'
_journal_page_first m74
_journal_page_last m75
_journal_paper_doi 10.1107/S0108270104032731
_journal_volume 61
_journal_year 2005
_chemical_formula_iupac '[Pt2 Br4 (C6 H15 P1)2]'
_chemical_formula_moiety 'C12 H30 Br4 P2 Pt2'
_chemical_formula_sum 'C12 H30 Br4 P2 Pt2'
_chemical_formula_weight 946.12
_chemical_name_common '[Pt(PEt~3~)Br~2~]~2~'
_chemical_name_systematic
;
trans-Di-\m-bromo-bis[bromo(triethylphosphine-\kP)platinum(II)]
;
_space_group_IT_number 15
_symmetry_cell_setting monoclinic
_symmetry_space_group_name_Hall '-C 2yc'
_symmetry_space_group_name_H-M 'C 1 2/c 1'
_atom_sites_solution_hydrogens geom
_atom_sites_solution_primary direct
_atom_sites_solution_secondary difmap
_cell_angle_alpha 90.00
_cell_angle_beta 120.930(7)
_cell_angle_gamma 90.00
_cell_formula_units_Z 4
_cell_length_a 26.522(6)
_cell_length_b 6.8720(13)
_cell_length_c 13.811(4)
_cell_measurement_reflns_used 7378
_cell_measurement_temperature 120(2)
_cell_measurement_theta_max 30.568
_cell_measurement_theta_min 1.921
_cell_volume 2159.2(9)
_computing_cell_refinement SMART-NT
_computing_data_collection 'SMART-NT (Bruker, 1998)'
_computing_data_reduction 'SMART-NT and/or SAINT? (Bruker, 1998)'
_computing_molecular_graphics 'SHELXTL (Sheldrick, 1997b)'
_computing_publication_material SHELXTL
_computing_structure_refinement 'SHELXS97 (Sheldrick, 1997a)'
_computing_structure_solution 'SHELXS97 (Sheldrick, 1997a)'
_diffrn_ambient_temperature 120(2)
_diffrn_detector_area_resol_mean 8
_diffrn_measured_fraction_theta_full 0.995
_diffrn_measured_fraction_theta_max 0.995
_diffrn_measurement_device_type 'Bruker SMART CCD 1K area-detector'
_diffrn_measurement_method '\w scans'
_diffrn_radiation_monochromator graphite
_diffrn_radiation_source 'fine-focus sealed tube'
_diffrn_radiation_type MoK\a
_diffrn_radiation_wavelength 0.71073
_diffrn_reflns_av_R_equivalents 0.0362
_diffrn_reflns_av_sigmaI/netI 0.0272
_diffrn_reflns_limit_h_max 33
_diffrn_reflns_limit_h_min -32
_diffrn_reflns_limit_k_max 8
_diffrn_reflns_limit_k_min -8
_diffrn_reflns_limit_l_max 17
_diffrn_reflns_limit_l_min -17
_diffrn_reflns_number 10540
_diffrn_reflns_theta_full 27.00
_diffrn_reflns_theta_max 27.00
_diffrn_reflns_theta_min 3.10
_exptl_absorpt_coefficient_mu 20.483
_exptl_absorpt_correction_T_max 1.0000
_exptl_absorpt_correction_T_min 0.4498
_exptl_absorpt_correction_type multi-scan
_exptl_absorpt_process_details 'SADABS (G.M.Sheldrick, 1998)'
_exptl_crystal_colour clear_intense_orange
_exptl_crystal_density_diffrn 2.910
_exptl_crystal_density_meas ?
_exptl_crystal_density_method 'not measured'
_exptl_crystal_description block
_exptl_crystal_F_000 1712
_exptl_crystal_size_max 0.20
_exptl_crystal_size_mid 0.10
_exptl_crystal_size_min 0.10
_refine_diff_density_max 0.849
_refine_diff_density_min -1.749
_refine_ls_extinction_method none
_refine_ls_goodness_of_fit_ref 1.111
_refine_ls_hydrogen_treatment constr
_refine_ls_matrix_type full
_refine_ls_number_parameters 94
_refine_ls_number_reflns 2355
_refine_ls_number_restraints 0
_refine_ls_restrained_S_all 1.111
_refine_ls_R_factor_all 0.0226
_refine_ls_R_factor_gt 0.0198
_refine_ls_shift/su_max 0.001
_refine_ls_shift/su_mean 0.000
_refine_ls_structure_factor_coef Fsqd
_refine_ls_weighting_details 'calc w=1/[\s^2^(Fo^2^)+(0.0168P)^2^+10.3265P] where P=(Fo^2^+2Fc^2^)/3'
_refine_ls_weighting_scheme calc
_refine_ls_wR_factor_gt 0.0448
_refine_ls_wR_factor_ref 0.0457
_reflns_number_gt 2158
_reflns_number_total 2355
_reflns_threshold_expression I>2\s(I)
_cod_data_source_file hj1034.cif
_cod_data_source_block I
_cod_depositor_comments
;
The following automatic conversions were performed:

'_chemical_melting_point' value 'not measured' was changed to '?' -
the value is undefined or not given.

Automatic conversion script
Id: cif_fix_values 1715 2011-07-08 13:25:40Z adriana 

The following automatic conversions were performed:

'_exptl_crystal_density_meas' value 'not measured' was changed to '?'
- the value is perceived as not measured.

Automatic conversion script
Id: cif_fix_values 3008 2015-01-20 13:52:24Z robertas 
;
_cod_original_cell_volume 2159.3(9)
_cod_original_sg_symbol_H-M 'C 2/c'
_cod_database_code 2014702
_cod_database_fobs_code 2014702

loop_
_symmetry_equiv_pos_as_xyz
'x, y, z'
'-x, y, -z+1/2'
'x+1/2, y+1/2, z'
'-x+1/2, y+1/2, -z+1/2'
'-x, -y, -z'
'x, -y, z-1/2'
'-x+1/2, -y+1/2, -z'
'x+1/2, -y+1/2, z-1/2'

loop_
_atom_site_label
_atom_site_fract_x
_atom_site_fract_y
_atom_site_fract_z
_atom_site_U_iso_or_equiv
_atom_site_adp_type
_atom_site_calc_flag
_atom_site_refinement_flags
_atom_site_occupancy
_atom_site_disorder_assembly
_atom_site_disorder_group
_atom_site_type_symbol
Pt1 0.173674(6) 0.33758(2) 0.405282(12) 0.00514(6) Uani d . 1 . . Pt
Br1 0.082264(18) 0.24997(7) 0.39380(4) 0.01277(10) Uani d . 1 . . Br
Br2 0.270073(17) 0.38814(6) 0.42624(3) 0.00937(10) Uani d . 1 . . Br
P1 0.12538(4) 0.53020(16) 0.25526(8) 0.0068(2) Uani d . 1 . . P
C1 0.0734(2) 0.6930(7) 0.2632(4) 0.0175(10) Uani d . 1 . . C
H1A 0.0440 0.6133 0.2693 0.021 Uiso calc R 1 . . H
H1B 0.0949 0.7713 0.3330 0.021 Uiso calc R 1 . . H
C2 0.0406(2) 0.8323(7) 0.1624(4) 0.0194(10) Uani d . 1 . . C
H2A 0.0114 0.9064 0.1704 0.029 Uiso calc R 1 . . H
H2B 0.0208 0.7571 0.0921 0.029 Uiso calc R 1 . . H
H2C 0.0687 0.9223 0.1604 0.029 Uiso calc R 1 . . H
C3 0.08351(19) 0.3885(6) 0.1265(4) 0.0133(9) Uani d . 1 . . C
H3A 0.0563 0.3012 0.1348 0.016 Uiso calc R 1 . . H
H3B 0.0596 0.4779 0.0628 0.016 Uiso calc R 1 . . H
C4 0.1230(2) 0.2655(7) 0.0988(4) 0.0202(10) Uani d . 1 . . C
H4A 0.0986 0.1759 0.0369 0.030 Uiso calc R 1 . . H
H4B 0.1509 0.1909 0.1656 0.030 Uiso calc R 1 . . H
H4C 0.1447 0.3515 0.0762 0.030 Uiso calc R 1 . . H
C5 0.17176(19) 0.6889(6) 0.2284(3) 0.0092(8) Uani d . 1 . . C
H5A 0.2018 0.6092 0.2248 0.011 Uiso calc R 1 . . H
H5B 0.1473 0.7524 0.1541 0.011 Uiso calc R 1 . . H
C6 0.2027(2) 0.8466(7) 0.3192(4) 0.0155(9) Uani d . 1 . . C
H6A 0.2280 0.9247 0.3019 0.023 Uiso calc R 1 . . H
H6B 0.2266 0.7848 0.3932 0.023 Uiso calc R 1 . . H
H6C 0.1732 0.9308 0.3204 0.023 Uiso calc R 1 . . H

loop_
_atom_site_aniso_label
_atom_site_aniso_U_11
_atom_site_aniso_U_22
_atom_site_aniso_U_33
_atom_site_aniso_U_12
_atom_site_aniso_U_13
_atom_site_aniso_U_23
Pt1 0.00558(9) 0.00576(9) 0.00475(9) 0.00104(5) 0.00313(6) 0.00095(5)
Br1 0.0081(2) 0.0174(2) 0.0128(2) -0.00237(16) 0.00532(17) 0.00299(17)
Br2 0.00831(19) 0.0121(2) 0.0096(2) 0.00340(15) 0.00597(16) 0.00552(16)
P1 0.0062(5) 0.0083(5) 0.0058(5) 0.0020(4) 0.0031(4) 0.0019(4)
C1 0.017(2) 0.020(3) 0.022(2) 0.0115(19) 0.015(2) 0.005(2)
C2 0.020(2) 0.015(2) 0.020(2) 0.0095(19) 0.008(2) 0.0029(19)
C3 0.011(2) 0.011(2) 0.011(2) -0.0053(17) 0.0009(17) -0.0018(17)
C4 0.026(3) 0.014(2) 0.015(2) -0.001(2) 0.006(2) -0.0034(19)
C5 0.010(2) 0.008(2) 0.009(2) 0.0011(16) 0.0049(17) 0.0008(16)
C6 0.020(2) 0.011(2) 0.014(2) -0.0041(18) 0.0077(19) -0.0034(18)

loop_
_atom_type_symbol
_atom_type_description
_atom_type_scat_dispersion_real
_atom_type_scat_dispersion_imag
_atom_type_scat_source
C C 0.0033 0.0016 'International Tables Vol C Tables 4.2.6.8 and 6.1.1.4'
H H 0.0000 0.0000 'International Tables Vol C Tables 4.2.6.8 and 6.1.1.4'
P P 0.1023 0.0942 'International Tables Vol C Tables 4.2.6.8 and 6.1.1.4'
Br Br -0.2901 2.4595 'International Tables Vol C Tables 4.2.6.8 and 6.1.1.4'
Pt Pt -1.7033 8.3905 'International Tables Vol C Tables 4.2.6.8 and 6.1.1.4'

loop_
_geom_angle_atom_site_label_1
_geom_angle_atom_site_label_2
_geom_angle_atom_site_label_3
_geom_angle_site_symmetry_3
_geom_angle
P1 Pt1 Br1 . 90.53(3)
P1 Pt1 Br2 . 95.28(3)
Br1 Pt1 Br2 . 173.291(15)
P1 Pt1 Br2 7_556 178.38(3)
Br1 Pt1 Br2 7_556 90.288(19)
Br2 Pt1 Br2 7_556 83.826(18)
Pt1 Br2 Pt1 7_556 96.174(18)
C5 P1 C3 . 105.0(2)
C5 P1 C1 . 104.8(2)
C3 P1 C1 . 106.6(2)
C5 P1 Pt1 . 114.85(14)
C3 P1 Pt1 . 111.18(15)
C1 P1 Pt1 . 113.59(16)
C2 C1 P1 . 114.9(3)
C2 C1 H1A . 108.5
P1 C1 H1A . 108.5
C2 C1 H1B . 108.5
P1 C1 H1B . 108.5
H1A C1 H1B . 107.5
C1 C2 H2A . 109.5
C1 C2 H2B . 109.5
H2A C2 H2B . 109.5
C1 C2 H2C . 109.5
H2A C2 H2C . 109.5
H2B C2 H2C . 109.5
C4 C3 P1 . 112.6(3)
C4 C3 H3A . 109.1
P1 C3 H3A . 109.1
C4 C3 H3B . 109.1
P1 C3 H3B . 109.1
H3A C3 H3B . 107.8
C3 C4 H4A . 109.5
C3 C4 H4B . 109.5
H4A C4 H4B . 109.5
C3 C4 H4C . 109.5
H4A C4 H4C . 109.5
H4B C4 H4C . 109.5
C6 C5 P1 . 113.0(3)
C6 C5 H5A . 109.0
P1 C5 H5A . 109.0
C6 C5 H5B . 109.0
P1 C5 H5B . 109.0
H5A C5 H5B . 107.8
C5 C6 H6A . 109.5
C5 C6 H6B . 109.5
H6A C6 H6B . 109.5
C5 C6 H6C . 109.5
H6A C6 H6C . 109.5
H6B C6 H6C . 109.5

loop_
_geom_bond_atom_site_label_1
_geom_bond_atom_site_label_2
_geom_bond_site_symmetry_2
_geom_bond_distance
_geom_bond_publ_flag
Pt1 P1 . 2.2266(11) ?
Pt1 Br1 . 2.4229(7) ?
Pt1 Br2 . 2.4455(7) ?
Pt1 Br2 7_556 2.5451(6) ?
Br2 Pt1 7_556 2.5451(6) ?
P1 C5 . 1.819(4) ?
P1 C3 . 1.820(4) ?
P1 C1 . 1.822(4) ?
C1 C2 . 1.539(6) ?
C1 H1A . 0.99 ?
C1 H1B . 0.99 ?
C2 H2A . 0.98 ?
C2 H2B . 0.98 ?
C2 H2C . 0.98 ?
C3 C4 . 1.540(7) ?
C3 H3A . 0.99 ?
C3 H3B . 0.99 ?
C4 H4A . 0.98 ?
C4 H4B . 0.98 ?
C4 H4C . 0.98 ?
C5 C6 . 1.537(6) ?
C5 H5A . 0.99 ?
C5 H5B . 0.99 ?
C6 H6A . 0.98 ?
C6 H6B . 0.98 ?
C6 H6C . 0.98 ?

loop_
_geom_torsion_atom_site_label_1
_geom_torsion_atom_site_label_2
_geom_torsion_atom_site_label_3
_geom_torsion_atom_site_label_4
_geom_torsion_site_symmetry_1
_geom_torsion_site_symmetry_4
_geom_torsion
P1 Pt1 Br2 Pt1 . 7_556 -178.65(3)
Br2 Pt1 Br2 Pt1 7_556 7_556 0.0
Br1 Pt1 P1 C5 . . 168.94(16)
Br2 Pt1 P1 C5 . . -14.43(16)
Br1 Pt1 P1 C3 . . -72.02(16)
Br2 Pt1 P1 C3 . . 104.62(16)
Br1 Pt1 P1 C1 . . 48.27(19)
Br2 Pt1 P1 C1 . . -135.09(19)
C5 P1 C1 C2 . . 52.1(4)
C3 P1 C1 C2 . . -58.9(4)
Pt1 P1 C1 C2 . . 178.3(3)
C5 P1 C3 C4 . . 60.5(4)
C1 P1 C3 C4 . . 171.4(3)
Pt1 P1 C3 C4 . . -64.3(3)
C3 P1 C5 C6 . . 169.7(3)
C1 P1 C5 C6 . . 57.5(4)
Pt1 P1 C5 C6 . . -67.9(3)
